data_1564509
loop_
_publ_author_name
'Santiago, Pedro H.O.'
'Santiago, Mariana B.'
'Martins, Carlos H.G.'
'Gatto, Claudia C.'

_publ_section_title
;
 Copper(II) and zinc(II) complexes with Hydrazone: Synthesis, crystal
 structure, Hirshfeld surface and antibacterial activity
;
_journal_name_full 'Inorganica Chimica Acta'
_journal_page_first 119632
_journal_paper_doi 10.1016/j.ica.2020.119632
_journal_volume 508
_journal_year 2020
_chemical_formula_moiety 'C13 H12 Br2 Cu N4 O, 2(H2 O)'
_chemical_formula_sum 'C13 H16 Br2 Cu N4 O3'
_chemical_formula_weight 499.66
_space_group_crystal_system triclinic
_space_group_IT_number 2
_space_group_name_Hall '-P 1'
_space_group_name_H-M_alt 'P -1'
_atom_sites_solution_hydrogens mixed
_atom_sites_solution_primary dual
_cell_angle_alpha 95.985(2)
_cell_angle_beta 97.046(2)
_cell_angle_gamma 119.341(2)
_cell_formula_units_Z 2
_cell_length_a 8.8985(11)
_cell_length_b 8.9337(11)
_cell_length_c 12.8937(16)
_cell_measurement_reflns_used 3651
_cell_measurement_temperature 273(2)
_cell_measurement_theta_max 22.70
_cell_measurement_theta_min 2.65
_cell_volume 870.61(19)
_computing_molecular_graphics 'Olex2 (Dolomanov et al., 2009)'
_computing_publication_material 'Olex2 (Dolomanov et al., 2009)'
_computing_structure_refinement 'ShelXL (Sheldrick, 2015)'
_computing_structure_solution 'ShelXT (Sheldrick, 2015)'
_diffrn_ambient_temperature 273.15
_diffrn_measured_fraction_theta_full 1.000
_diffrn_measured_fraction_theta_max 0.998
_diffrn_measurement_device_type 'Bruker APEX-II CCD'
_diffrn_measurement_method '\f and \w scans'
_diffrn_radiation_type MoK\a
_diffrn_radiation_wavelength 0.71073
_diffrn_reflns_av_R_equivalents 0.0838
_diffrn_reflns_av_unetI/netI 0.0588
_diffrn_reflns_Laue_measured_fraction_full 1.000
_diffrn_reflns_Laue_measured_fraction_max 0.998
_diffrn_reflns_limit_h_max 10
_diffrn_reflns_limit_h_min -10
_diffrn_reflns_limit_k_max 10
_diffrn_reflns_limit_k_min -10
_diffrn_reflns_limit_l_max 15
_diffrn_reflns_limit_l_min -15
_diffrn_reflns_number 20209
_diffrn_reflns_point_group_measured_fraction_full 1.000
_diffrn_reflns_point_group_measured_fraction_max 0.998
_diffrn_reflns_theta_full 25.242
_diffrn_reflns_theta_max 25.491
_diffrn_reflns_theta_min 1.621
_diffrn_standards_number 0
_exptl_absorpt_coefficient_mu 5.861
_exptl_absorpt_correction_T_max 0.7452
_exptl_absorpt_correction_T_min 0.5079
_exptl_absorpt_correction_type multi-scan
_exptl_absorpt_process_details
;
SADABS-2016/2 (Bruker,2016/2) was used for absorption correction.
wR2(int) was 0.1739 before and 0.0922 after correction.
The Ratio of minimum to maximum transmission is 0.6816.
The \l/2 correction factor is Not present.
;
_exptl_crystal_colour green
_exptl_crystal_colour_primary green
_exptl_crystal_density_diffrn 1.906
_exptl_crystal_description Block
_exptl_crystal_F_000 490
_exptl_crystal_size_max 0.41
_exptl_crystal_size_mid 0.298
_exptl_crystal_size_min 0.286
_refine_diff_density_max 0.501
_refine_diff_density_min -0.539
_refine_diff_density_rms 0.087
_refine_ls_extinction_coef 0.0013(5)
_refine_ls_extinction_expression Fc^*^=kFc[1+0.001xFc^2^\l^3^/sin(2\q)]^-1/4^
_refine_ls_extinction_method 'SHELXL-2018/3 (Sheldrick 2018)'
_refine_ls_goodness_of_fit_ref 1.082
_refine_ls_hydrogen_treatment mixed
_refine_ls_matrix_type full
_refine_ls_number_parameters 214
_refine_ls_number_reflns 3219
_refine_ls_number_restraints 0
_refine_ls_restrained_S_all 1.082
_refine_ls_R_factor_all 0.0583
_refine_ls_R_factor_gt 0.0338
_refine_ls_shift/su_max 0.001
_refine_ls_shift/su_mean 0.000
_refine_ls_structure_factor_coef Fsqd
_refine_ls_weighting_details 'w=1/[\s^2^(Fo^2^)+(0.0178P)^2^+0.1596P] where P=(Fo^2^+2Fc^2^)/3'
_refine_ls_weighting_scheme calc
_refine_ls_wR_factor_gt 0.0718
_refine_ls_wR_factor_ref 0.0792
_reflns_Friedel_coverage 0.000
_reflns_Friedel_fraction_full .
_reflns_Friedel_fraction_max .
_reflns_number_gt 2384
_reflns_number_total 3219
_reflns_threshold_expression 'I > 2\s(I)'
_cod_data_source_file ICA-2020-508-119632.cif
_cod_data_source_block ccg_phs_cu10_0m
_cod_database_code 1564509
_shelx_space_group_comment
;
The symmetry employed for this shelxl refinement is uniquely defined
by the following loop, which should always be used as a source of
symmetry information in preference to the above space-group names.
They are only intended as comments.
;
_shelx_estimated_absorpt_t_max 0.285
_shelx_estimated_absorpt_t_min 0.197
_olex2_refinement_description
;
1. Fixed Uiso
 At 1.2 times of:
  All C(H) groups, All N(H) groups
 At 1.5 times of:
  All C(H,H,H) groups
2. Restrained distances
3.a Free rotating group:
 H2A(O2,H2B,H3A,O3,H3B)
3.b Aromatic/amide H refined with riding coordinates:
 N4(H4), C10(H10), C1(H1), C4(H4A), C13(H13), C2(H2), C11(H11), C3(H3), C12(H12)
3.c Idealised Me refined as rotating group:
 C7(H7A,H7B,H7C)
;

loop_
_space_group_symop_operation_xyz
'x, y, z'
'-x, -y, -z'

loop_
_atom_site_label
_atom_site_type_symbol
_atom_site_fract_x
_atom_site_fract_y
_atom_site_fract_z
_atom_site_U_iso_or_equiv
_atom_site_adp_type
_atom_site_occupancy
_atom_site_site_symmetry_order
_atom_site_calc_flag
_atom_site_refinement_flags_posn
_atom_site_refinement_flags_adp
_atom_site_refinement_flags_occupancy
_atom_site_disorder_assembly
_atom_site_disorder_group
Br1 Br 1.23630(6) 0.35798(6) 0.18591(3) 0.04500(16) Uani 1 1 d . . . . .
Br2 Br 1.28917(6) 0.82034(6) 0.28504(4) 0.04849(16) Uani 1 1 d . . . . .
Cu1 Cu 1.09767(6) 0.52295(7) 0.29024(4) 0.03318(16) Uani 1 1 d . . . . .
O1 O 0.9041(3) 0.4729(4) 0.1687(2) 0.0371(7) Uani 1 1 d . . . . .
N1 N 1.2050(4) 0.5148(4) 0.4369(2) 0.0319(8) Uani 1 1 d . . . . .
N2 N 0.9054(4) 0.3129(4) 0.3182(2) 0.0304(8) Uani 1 1 d . . . . .
N3 N 0.7508(4) 0.2284(4) 0.2429(3) 0.0328(8) Uani 1 1 d . . . . .
N4 N 0.3067(4) 0.0534(5) 0.0230(3) 0.0414(9) Uani 1 1 d . . . . .
H4 H 0.210715 -0.032922 0.032684 0.050 Uiso 1 1 calc R . . . .
C8 C 0.7674(5) 0.3265(5) 0.1704(3) 0.0308(9) Uani 1 1 d . . . . .
C6 C 0.9255(5) 0.2510(5) 0.4009(3) 0.0322(10) Uani 1 1 d . . . . .
C5 C 1.0996(5) 0.3675(6) 0.4716(3) 0.0315(10) Uani 1 1 d . . . . .
C9 C 0.6074(5) 0.2573(5) 0.0861(3) 0.0317(10) Uani 1 1 d . . . . .
C10 C 0.4511(5) 0.1189(5) 0.0987(3) 0.0360(10) Uani 1 1 d . . . . .
H10 H 0.446389 0.071197 0.159844 0.043 Uiso 1 1 calc R . . . .
C1 C 1.3638(6) 0.6274(6) 0.4955(3) 0.0450(12) Uani 1 1 d . . . . .
H1 H 1.436728 0.728088 0.471212 0.054 Uiso 1 1 calc R . . . .
C4 C 1.1535(6) 0.3312(6) 0.5662(3) 0.0435(11) Uani 1 1 d . . . . .
H4A H 1.080147 0.229163 0.589117 0.052 Uiso 1 1 calc R . . . .
C13 C 0.6078(6) 0.3225(6) -0.0061(3) 0.0472(12) Uani 1 1 d . . . . .
H13 H 0.711594 0.414932 -0.017152 0.057 Uiso 1 1 calc R . . . .
C7 C 0.7898(6) 0.0832(5) 0.4256(3) 0.0446(12) Uani 1 1 d . . . . .
H7A H 0.686143 0.029727 0.370464 0.067 Uiso 1 1 calc GR . . . .
H7B H 0.760748 0.106041 0.492492 0.067 Uiso 1 1 calc GR . . . .
H7C H 0.835312 0.005773 0.429873 0.067 Uiso 1 1 calc GR . . . .
C2 C 1.4240(6) 0.5995(7) 0.5912(4) 0.0491(12) Uani 1 1 d . . . . .
H2 H 1.534643 0.681623 0.631492 0.059 Uiso 1 1 calc R . . . .
C11 C 0.3033(6) 0.1143(6) -0.0662(4) 0.0498(13) Uani 1 1 d . . . . .
H11 H 0.199495 0.064471 -0.116743 0.060 Uiso 1 1 calc R . . . .
C3 C 1.3198(6) 0.4509(7) 0.6258(4) 0.0527(13) Uani 1 1 d . . . . .
H3 H 1.359837 0.429362 0.689453 0.063 Uiso 1 1 calc R . . . .
C12 C 0.4550(6) 0.2516(7) -0.0827(4) 0.0565(14) Uani 1 1 d . . . . .
H12 H 0.455446 0.296772 -0.144491 0.068 Uiso 1 1 calc R . . . .
H2A H 1.111880 0.138998 0.277459 0.35(7) Uiso 1 1 d . . . . .
O2 O 1.0277(4) -0.0046(6) 0.2880(3) 0.1074(16) Uani 1 1 d G . . . .
H2B H 1.127969 0.002357 0.273998 0.40(8) Uiso 1 1 d G . . . .
H3A H -0.062401 -0.270940 -0.021058 0.094(19) Uiso 1 1 d G . . . .
O3 O 0.0123(4) -0.2305(5) 0.0475(3) 0.0843(13) Uani 1 1 d G . . . .
H3B H -0.014140 -0.312890 0.089442 0.19(4) Uiso 1 1 d G . . . .

loop_
_atom_site_aniso_label
_atom_site_aniso_U_11
_atom_site_aniso_U_22
_atom_site_aniso_U_33
_atom_site_aniso_U_23
_atom_site_aniso_U_13
_atom_site_aniso_U_12
Br1 0.0526(3) 0.0609(4) 0.0337(3) 0.0135(2) 0.0093(2) 0.0370(3)
Br2 0.0419(3) 0.0395(3) 0.0511(3) 0.0217(2) 0.0073(2) 0.0090(2)
Cu1 0.0298(3) 0.0360(3) 0.0308(3) 0.0157(2) 0.0041(2) 0.0131(2)
O1 0.0284(15) 0.0370(18) 0.0385(17) 0.0197(14) 0.0022(13) 0.0098(14)
N1 0.0317(19) 0.036(2) 0.0285(19) 0.0086(16) 0.0022(16) 0.0184(17)
N2 0.0307(19) 0.034(2) 0.0261(18) 0.0102(16) 0.0033(15) 0.0160(16)
N3 0.0336(19) 0.029(2) 0.032(2) 0.0128(16) 0.0059(16) 0.0127(16)
N4 0.0270(19) 0.040(2) 0.048(2) 0.0018(19) 0.0043(17) 0.0115(17)
C8 0.029(2) 0.033(3) 0.031(2) 0.0097(19) 0.0088(18) 0.015(2)
C6 0.044(3) 0.032(3) 0.032(2) 0.012(2) 0.014(2) 0.025(2)
C5 0.039(2) 0.039(3) 0.028(2) 0.011(2) 0.0085(19) 0.027(2)
C9 0.027(2) 0.038(3) 0.029(2) 0.009(2) 0.0028(18) 0.016(2)
C10 0.034(2) 0.042(3) 0.031(2) 0.006(2) 0.0055(19) 0.020(2)
C1 0.040(3) 0.055(3) 0.040(3) 0.010(2) 0.002(2) 0.025(2)
C4 0.058(3) 0.050(3) 0.034(3) 0.019(2) 0.012(2) 0.034(3)
C13 0.035(3) 0.050(3) 0.046(3) 0.023(2) 0.005(2) 0.012(2)
C7 0.050(3) 0.037(3) 0.043(3) 0.020(2) 0.010(2) 0.017(2)
C2 0.049(3) 0.058(4) 0.040(3) -0.002(3) -0.011(2) 0.034(3)
C11 0.034(3) 0.060(4) 0.048(3) 0.002(3) -0.008(2) 0.024(3)
C3 0.063(3) 0.070(4) 0.035(3) 0.015(3) -0.002(2) 0.043(3)
C12 0.052(3) 0.065(4) 0.045(3) 0.020(3) -0.005(2) 0.026(3)
O2 0.136(4) 0.106(4) 0.138(4) 0.064(3) 0.081(3) 0.086(3)
O3 0.057(2) 0.078(3) 0.058(2) 0.030(2) -0.0185(19) -0.007(2)

loop_
_atom_type_symbol
_atom_type_description
_atom_type_scat_dispersion_real
_atom_type_scat_dispersion_imag
_atom_type_scat_source
C C 0.0033 0.0016 'International Tables Vol C Tables 4.2.6.8 and 6.1.1.4'
H H 0.0000 0.0000 'International Tables Vol C Tables 4.2.6.8 and 6.1.1.4'
Br Br -0.2901 2.4595 'International Tables Vol C Tables 4.2.6.8 and 6.1.1.4'
Cu Cu 0.3201 1.2651 'International Tables Vol C Tables 4.2.6.8 and 6.1.1.4'
N N 0.0061 0.0033 'International Tables Vol C Tables 4.2.6.8 and 6.1.1.4'
O O 0.0106 0.0060 'International Tables Vol C Tables 4.2.6.8 and 6.1.1.4'

loop_
_geom_angle_atom_site_label_1
_geom_angle_atom_site_label_2
_geom_angle_atom_site_label_3
_geom_angle
_geom_angle_site_symmetry_1
_geom_angle_site_symmetry_3
Br2 Cu1 Br1 103.09(2) . .
O1 Cu1 Br1 97.22(8) . .
O1 Cu1 Br2 97.93(8) . .
O1 Cu1 N1 156.70(12) . .
N1 Cu1 Br1 93.88(9) . .
N1 Cu1 Br2 99.41(10) . .
N2 Cu1 Br1 95.23(10) . .
N2 Cu1 Br2 161.68(10) . .
N2 Cu1 O1 79.33(12) . .
N2 Cu1 N1 79.31(13) . .
C8 O1 Cu1 108.8(2) . .
C5 N1 Cu1 112.6(3) . .
C1 N1 Cu1 128.2(3) . .
C1 N1 C5 119.0(4) . .
N3 N2 Cu1 117.2(2) . .
C6 N2 Cu1 120.6(3) . .
C6 N2 N3 122.1(3) . .
C8 N3 N2 108.0(3) . .
C11 N4 C10 123.5(4) . .
O1 C8 N3 126.2(4) . .
O1 C8 C9 119.2(3) . .
N3 C8 C9 114.6(3) . .
N2 C6 C5 112.2(4) . .
N2 C6 C7 124.8(4) . .
C5 C6 C7 123.0(4) . .
N1 C5 C6 114.8(3) . .
N1 C5 C4 121.6(4) . .
C4 C5 C6 123.6(4) . .
C10 C9 C8 119.1(4) . .
C13 C9 C8 123.1(4) . .
C13 C9 C10 117.8(4) . .
N4 C10 C9 119.9(4) . .
N1 C1 C2 122.0(5) . .
C5 C4 C3 118.3(4) . .
C9 C13 C12 120.6(4) . .
C3 C2 C1 119.2(4) . .
N4 C11 C12 118.9(4) . .
C2 C3 C4 119.8(4) . .
C11 C12 C13 119.2(4) . .

loop_
_geom_bond_atom_site_label_1
_geom_bond_atom_site_label_2
_geom_bond_distance
_geom_bond_site_symmetry_2
Br1 Cu1 2.6979(7) .
Br2 Cu1 2.3654(7) .
Cu1 O1 2.015(3) .
Cu1 N1 2.037(3) .
Cu1 N2 1.930(3) .
O1 C8 1.282(4) .
N1 C5 1.352(5) .
N1 C1 1.329(5) .
N2 N3 1.381(4) .
N2 C6 1.284(5) .
N3 C8 1.320(5) .
N4 C10 1.335(5) .
N4 C11 1.326(5) .
C8 C9 1.486(5) .
C6 C5 1.480(6) .
C6 C7 1.493(5) .
C5 C4 1.383(5) .
C9 C10 1.379(5) .
C9 C13 1.377(5) .
C1 C2 1.380(6) .
C4 C3 1.387(6) .
C13 C12 1.386(6) .
C2 C3 1.356(7) .
C11 C12 1.369(6) .

loop_
_geom_hbond_atom_site_label_D
_geom_hbond_atom_site_label_H
_geom_hbond_atom_site_label_A
_geom_hbond_distance_DH
_geom_hbond_distance_HA
_geom_hbond_distance_DA
_geom_hbond_angle_DHA
_geom_hbond_site_symmetry_A
_geom_hbond_publ_flag
N4 H4 O3 0.86 1.83 2.692(5) 174.7 . yes
O2 H2A Br1 1.16 2.264(11) 3.356(5) 156.0(18) . yes
O2 H2B Br2 0.91 2.65 3.382(4) 138.9 1_545 yes
O3 H3A Br1 0.95 2.28 3.230(3) 178.0 2_655 yes
O3 H3B O1 0.91 2.11 3.021(5) 172.7 1_445 yes
